data_9010475
loop_
_publ_author_name
'Nestola, F.'
'Ballaran, T. B.'
'Liebske, C.'
'Thompson, R.'
'Downs, R. T.'

_publ_section_title
;
 The effect of the hedenbergitic substitution on the compressibility
 of jadeite
 Sample: Jd24Hd76, P = 8.76 GPa
;
_journal_name_full 'American Mineralogist'
_journal_page_first 1005
_journal_page_last 1013
_journal_paper_doi 10.2138/am.2008.2773
_journal_volume 93
_journal_year 2008
_chemical_compound_source Synthetic
_chemical_formula_sum 'Al0.24 Ca0.76 Fe0.76 Na0.24 O6 Si2'
_chemical_name_mineral Hedenbergite
_space_group_IT_number 15
_symmetry_space_group_name_Hall '-C 2yc'
_symmetry_space_group_name_H-M 'C 1 2/c 1'
_cell_angle_alpha 90
_cell_angle_beta 104.972
_cell_angle_gamma 90
_cell_length_a 9.5525
_cell_length_b 8.6648
_cell_length_c 5.1550
_cell_formula_units_Z 4
_cell_volume 412.197
_database_code_amcsd 0004607
_diffrn_ambient_pressure 8.76e+06
_exptl_crystal_density_diffrn 3.820
_cod_original_formula_sum '(Na.24 Ca.76) (Al.24 Fe.76) Si2 O6'
_cod_database_code 9010475

loop_
_space_group_symop_operation_xyz
x,y,z
1/2+x,1/2+y,z
x,-y,1/2+z
1/2+x,1/2-y,1/2+z
-x,y,1/2-z
1/2-x,1/2+y,1/2-z
-x,-y,-z
1/2-x,1/2-y,-z

loop_
_atom_site_label
_atom_site_fract_x
_atom_site_fract_y
_atom_site_fract_z
_atom_site_occupancy
_atom_site_U_iso_or_equiv
NaM2 0.00000 0.30500 0.25000 0.24000 0.01200
CaM2 0.00000 0.30500 0.25000 0.76000 0.01200
AlM1 0.00000 0.90800 0.25000 0.24000 0.00700
Fe2+M1 0.00000 0.90800 0.25000 0.76000 0.00700
SiT 0.28830 0.09460 0.23090 1.00000 0.01200
O1 0.11550 0.08900 0.14600 1.00000 0.01400
O2 0.35900 0.25830 0.32300 1.00000 0.02100
O3 0.35500 0.02300 0.98900 1.00000 0.01100

loop_
_cod_related_entry_id
_cod_related_entry_database
_cod_related_entry_code
1 AMCSD 0004607
